data_7223245
loop_
_publ_author_name
'Xiao, Bin'
'Schlenz, Hartmut'
'Bosbach, Dirk'
'Suleimanov, Evgeny V.'
'Alekseev, Evgeny V.'

_publ_section_title
;
 The structural effects of alkaline- and rare-earth element incorporation
 into thorium molybdates
;
_journal_issue 1
_journal_name_full CrystEngComm
_journal_page_first 113
_journal_paper_doi 10.1039/C5CE02040A
_journal_volume 18
_journal_year 2016
_chemical_formula_sum 'Mg Mo8 O32 Rb2 Th3'
_chemical_formula_weight 2170.89
_chemical_name_systematic Rb2MgTh3(MoO4)8
_space_group_IT_number 15
_symmetry_cell_setting monoclinic
_symmetry_space_group_name_Hall '-C 2yc'
_symmetry_space_group_name_H-M 'C 1 2/c 1'
_atom_sites_solution_primary direct
_atom_sites_solution_secondary difmap
_audit_creation_method SHELXL-97
_audit_update_record
;
2015-10-16 deposited with the CCDC.
2015-11-12 downloaded from the CCDC.
;
_cell_angle_alpha 90.00
_cell_angle_beta 90.230(2)
_cell_angle_gamma 90.00
_cell_formula_units_Z 4
_cell_length_a 18.6792(4)
_cell_length_b 18.0812(5)
_cell_length_c 9.4616(3)
_cell_measurement_reflns_used 2604
_cell_measurement_temperature 293(2)
_cell_measurement_theta_max 30.6650
_cell_measurement_theta_min 3.0563
_cell_volume 3195.56(15)
_computing_cell_refinement
;
'Wed Oct 16 13:51:03 2013'
;
_computing_data_collection
;
'Wed Oct 16 13:51:03 2013'
;
_computing_data_reduction
;
'Wed Oct 16 13:51:03 2013'
;
_computing_structure_refinement 'SHELXL-97 (Sheldrick, 1997)'
_computing_structure_solution 'SHELXS-97 (Sheldrick, 1990)'
_diffrn_ambient_temperature 293(2)
_diffrn_detector_area_resol_mean 15.9834
_diffrn_measured_fraction_theta_full 0.986
_diffrn_measured_fraction_theta_max 0.986
_diffrn_measurement_device_type 'SuperNova, Dual, Cu at zero, Eos'
_diffrn_measurement_method '\w scans'
_diffrn_radiation_monochromator graphite
_diffrn_radiation_source 'fine-focus sealed tube'
_diffrn_radiation_type MoK\a
_diffrn_radiation_wavelength 0.71073
_diffrn_reflns_av_R_equivalents 0.0607
_diffrn_reflns_av_sigmaI/netI 0.0660
_diffrn_reflns_limit_h_max 23
_diffrn_reflns_limit_h_min -23
_diffrn_reflns_limit_k_max 21
_diffrn_reflns_limit_k_min -22
_diffrn_reflns_limit_l_max 11
_diffrn_reflns_limit_l_min -11
_diffrn_reflns_number 10641
_diffrn_reflns_theta_full 26.37
_diffrn_reflns_theta_max 26.37
_diffrn_reflns_theta_min 3.12
_exptl_absorpt_coefficient_mu 20.079
_exptl_absorpt_correction_T_max 1.00000
_exptl_absorpt_correction_T_min 0.79714
_exptl_absorpt_correction_type multi-scan
_exptl_absorpt_process_details
;
'Wed Oct 16 13:51:03 2013'
;
_exptl_crystal_density_diffrn 4.512
_exptl_crystal_density_method 'not measured'
_exptl_crystal_F_000 3792
_exptl_crystal_size_max 0.1
_exptl_crystal_size_mid 0.1
_exptl_crystal_size_min 0.1
_refine_diff_density_max 1.291
_refine_diff_density_min -1.507
_refine_diff_density_rms 0.331
_refine_ls_extinction_coef 0.000115(6)
_refine_ls_extinction_expression Fc^*^=kFc[1+0.001xFc^2^\l^3^/sin(2\q)]^-1/4^
_refine_ls_extinction_method SHELXL
_refine_ls_goodness_of_fit_ref 0.996
_refine_ls_matrix_type full
_refine_ls_number_parameters 210
_refine_ls_number_reflns 3222
_refine_ls_number_restraints 0
_refine_ls_restrained_S_all 0.996
_refine_ls_R_factor_all 0.0482
_refine_ls_R_factor_gt 0.0342
_refine_ls_shift/su_max 0.000
_refine_ls_shift/su_mean 0.000
_refine_ls_structure_factor_coef Fsqd
_refine_ls_weighting_details 'calc w=1/[\s^2^(Fo^2^)+(0.0105P)^2^+0.0000P] where P=(Fo^2^+2Fc^2^)/3'
_refine_ls_weighting_scheme calc
_refine_ls_wR_factor_gt 0.0559
_refine_ls_wR_factor_ref 0.0611
_reflns_number_gt 2617
_reflns_number_total 3222
_reflns_threshold_expression >2sigma(I)
_cod_data_source_file c5ce02040a2.cif
_cod_data_source_block Rb2MgTh3Mo8O32
_cod_depositor_comments 'Adding full bibliography for 7223242--7223245.cif.'
_cod_original_cell_volume 3195.55(15)
_cod_database_code 7223245

loop_
_symmetry_equiv_pos_as_xyz
'x, y, z'
'-x, y, -z+1/2'
'x+1/2, y+1/2, z'
'-x+1/2, y+1/2, -z+1/2'
'-x, -y, -z'
'x, -y, z-1/2'
'-x+1/2, -y+1/2, -z'
'x+1/2, -y+1/2, z-1/2'

loop_
_atom_site_label
_atom_site_type_symbol
_atom_site_fract_x
_atom_site_fract_y
_atom_site_fract_z
_atom_site_U_iso_or_equiv
_atom_site_adp_type
_atom_site_occupancy
_atom_site_symmetry_multiplicity
_atom_site_calc_flag
_atom_site_refinement_flags
Th1 Th 0.0000 0.13010(3) 0.2500 0.00854(13) Uani 1 2 d S
Th2 Th 0.249572(19) 0.11910(2) -0.33905(3) 0.00854(10) Uani 1 1 d .
Mo1 Mo 0.11845(4) 0.02537(5) -0.04803(8) 0.00828(18) Uani 1 1 d .
Mo2 Mo 0.09058(4) 0.26019(5) 0.52925(8) 0.00984(19) Uani 1 1 d .
Mo3 Mo 0.21296(4) 0.17831(5) 0.24584(8) 0.0109(2) Uani 1 1 d .
Mo4 Mo 0.37951(4) 0.03257(5) -0.03552(8) 0.00900(19) Uani 1 1 d .
Mg1 Mg 0.5000 0.0896(2) 0.2500 0.0084(10) Uani 1 2 d S
Rb1 Rb 0.11818(6) 0.25876(7) -0.06204(11) 0.0271(3) Uani 1 1 d .
O1 O 0.2345(4) 0.1524(4) 0.4189(7) 0.032(2) Uani 1 1 d .
O2 O 0.0183(3) 0.2197(4) 0.4318(7) 0.0190(17) Uani 1 1 d .
O3 O 0.3286(3) 0.0888(4) -0.1532(6) 0.0170(16) Uani 1 1 d .
O4 O 0.1508(4) 0.3033(4) 0.4127(7) 0.0218(17) Uani 1 1 d .
O5 O 0.1725(4) 0.0867(4) -0.1441(6) 0.0193(17) Uani 1 1 d .
O6 O 0.4249(3) 0.0901(4) 0.0847(6) 0.0137(15) Uani 1 1 d .
O7 O 0.1685(4) -0.0247(4) 0.0781(7) 0.0218(17) Uani 1 1 d .
O8 O 0.2479(4) 0.2672(4) 0.2052(7) 0.0185(16) Uani 1 1 d .
O9 O 0.0551(4) 0.3216(4) 0.6511(7) 0.0212(17) Uani 1 1 d .
O10 O 0.1189(4) 0.1776(4) 0.2138(7) 0.0262(19) Uani 1 1 d .
O11 O 0.4419(3) -0.0137(4) -0.1362(6) 0.0169(16) Uani 1 1 d .
O12 O 0.0514(3) 0.0766(4) 0.0350(7) 0.0194(17) Uani 1 1 d .
O13 O 0.0784(4) -0.0384(4) -0.1658(7) 0.0270(19) Uani 1 1 d .
O14 O 0.3249(4) -0.0321(4) 0.0532(7) 0.0239(18) Uani 1 1 d .
O15 O 0.1363(4) 0.1912(4) 0.6254(7) 0.0239(18) Uani 1 1 d .
O16 O 0.2535(4) 0.1194(4) 0.1314(7) 0.034(2) Uani 1 1 d .

loop_
_atom_site_aniso_label
_atom_site_aniso_U_11
_atom_site_aniso_U_22
_atom_site_aniso_U_33
_atom_site_aniso_U_23
_atom_site_aniso_U_13
_atom_site_aniso_U_12
Th1 0.0072(3) 0.0089(3) 0.0096(3) 0.000 -0.0010(2) 0.000
Th2 0.00834(19) 0.0080(2) 0.0093(2) 0.00095(13) -0.00068(14) -0.00032(14)
Mo1 0.0079(4) 0.0080(5) 0.0089(4) -0.0009(3) 0.0017(3) -0.0008(3)
Mo2 0.0085(4) 0.0092(5) 0.0119(4) -0.0022(3) 0.0005(3) -0.0003(3)
Mo3 0.0112(4) 0.0121(5) 0.0095(4) 0.0006(3) -0.0011(4) -0.0019(4)
Mo4 0.0092(4) 0.0088(5) 0.0090(4) 0.0004(3) -0.0016(3) -0.0006(3)
Mg1 0.006(2) 0.010(3) 0.010(2) 0.000 -0.0006(18) 0.000
Rb1 0.0226(6) 0.0311(7) 0.0277(6) 0.0114(5) 0.0078(5) 0.0073(5)
O1 0.029(5) 0.041(6) 0.026(5) 0.010(4) -0.007(4) 0.002(4)
O2 0.014(4) 0.025(5) 0.018(4) -0.007(3) 0.001(3) -0.005(3)
O3 0.015(4) 0.019(4) 0.017(4) 0.004(3) 0.000(3) 0.001(3)
O4 0.020(4) 0.027(5) 0.019(4) -0.008(3) 0.012(3) -0.009(4)
O5 0.019(4) 0.023(5) 0.015(4) 0.001(3) 0.005(3) -0.009(3)
O6 0.010(3) 0.017(4) 0.014(4) -0.008(3) -0.005(3) 0.000(3)
O7 0.031(4) 0.012(4) 0.023(4) 0.006(3) 0.000(3) 0.010(4)
O8 0.022(4) 0.003(4) 0.030(4) 0.003(3) 0.006(3) -0.001(3)
O9 0.025(4) 0.024(5) 0.015(4) -0.004(3) 0.004(3) 0.002(4)
O10 0.013(4) 0.029(5) 0.036(5) 0.004(3) -0.003(4) -0.003(4)
O11 0.014(4) 0.020(4) 0.017(4) -0.003(3) 0.007(3) -0.001(3)
O12 0.010(4) 0.025(5) 0.024(4) -0.004(3) 0.009(3) 0.003(3)
O13 0.031(5) 0.032(5) 0.017(4) -0.015(3) -0.001(3) -0.017(4)
O14 0.023(4) 0.027(5) 0.022(4) 0.007(3) -0.001(3) -0.003(4)
O15 0.025(4) 0.013(4) 0.033(4) 0.009(3) -0.006(4) 0.002(3)
O16 0.052(6) 0.024(5) 0.025(4) -0.013(3) -0.002(4) 0.006(4)

loop_
_atom_type_symbol
_atom_type_description
_atom_type_scat_dispersion_real
_atom_type_scat_dispersion_imag
_atom_type_scat_source
O O 0.0106 0.0060 'International Tables Vol C Tables 4.2.6.8 and 6.1.1.4'
Mg Mg 0.0486 0.0363 'International Tables Vol C Tables 4.2.6.8 and 6.1.1.4'
Rb Rb -0.9393 2.9676 'International Tables Vol C Tables 4.2.6.8 and 6.1.1.4'
Mo Mo -1.6832 0.6857 'International Tables Vol C Tables 4.2.6.8 and 6.1.1.4'
Th Th -7.2400 8.8979 'International Tables Vol C Tables 4.2.6.8 and 6.1.1.4'

loop_
_geom_angle_atom_site_label_1
_geom_angle_atom_site_label_2
_geom_angle_atom_site_label_3
_geom_angle
_geom_angle_site_symmetry_1
_geom_angle_site_symmetry_3
O13 Th1 O13 90.2(4) 6_556 5
O13 Th1 O2 144.2(2) 6_556 2
O13 Th1 O2 98.5(2) 5 2
O13 Th1 O2 98.5(2) 6_556 .
O13 Th1 O2 144.2(2) 5 .
O2 Th1 O2 94.5(3) 2 .
O13 Th1 O10 141.1(2) 6_556 2
O13 Th1 O10 74.1(2) 5 2
O2 Th1 O10 74.4(2) 2 2
O2 Th1 O10 77.6(2) . 2
O13 Th1 O10 74.1(2) 6_556 .
O13 Th1 O10 141.1(2) 5 .
O2 Th1 O10 77.6(2) 2 .
O2 Th1 O10 74.4(2) . .
O10 Th1 O10 138.2(4) 2 .
O13 Th1 O12 71.7(2) 6_556 2
O13 Th1 O12 76.0(2) 5 2
O2 Th1 O12 144.1(2) 2 2
O2 Th1 O12 74.1(2) . 2
O10 Th1 O12 70.0(2) 2 2
O10 Th1 O12 128.5(2) . 2
O13 Th1 O12 76.0(2) 6_556 .
O13 Th1 O12 71.7(2) 5 .
O2 Th1 O12 74.1(2) 2 .
O2 Th1 O12 144.1(2) . .
O10 Th1 O12 128.5(2) 2 .
O10 Th1 O12 70.0(2) . .
O12 Th1 O12 133.5(3) 2 .
O13 Th1 Rb1 106.82(17) 6_556 .
O13 Th1 Rb1 117.57(17) 5 .
O2 Th1 Rb1 38.94(16) 2 .
O2 Th1 Rb1 93.10(16) . .
O10 Th1 Rb1 112.07(18) 2 .
O10 Th1 Rb1 40.92(16) . .
O12 Th1 Rb1 166.46(16) 2 .
O12 Th1 Rb1 56.52(17) . .
O13 Th1 Rb1 117.58(17) 6_556 2
O13 Th1 Rb1 106.82(17) 5 2
O2 Th1 Rb1 93.10(16) 2 2
O2 Th1 Rb1 38.94(16) . 2
O10 Th1 Rb1 40.92(16) 2 2
O10 Th1 Rb1 112.07(18) . 2
O12 Th1 Rb1 56.52(17) 2 2
O12 Th1 Rb1 166.46(16) . 2
Rb1 Th1 Rb1 115.59(3) . 2
O14 Th2 O3 78.1(2) 6 .
O14 Th2 O1 79.7(3) 6 1_554
O3 Th2 O1 147.9(2) . 1_554
O14 Th2 O7 76.2(2) 6 6
O3 Th2 O7 118.0(2) . 6
O1 Th2 O7 78.1(2) 1_554 6
O14 Th2 O8 142.0(2) 6 7
O3 Th2 O8 78.2(2) . 7
O1 Th2 O8 106.9(2) 1_554 7
O7 Th2 O8 141.6(2) 6 7
O14 Th2 O5 121.9(2) 6 .
O3 Th2 O5 75.3(2) . .
O1 Th2 O5 136.6(2) 1_554 .
O7 Th2 O5 72.6(2) 6 .
O8 Th2 O5 79.4(2) 7 .
O14 Th2 O4 78.6(2) 6 7
O3 Th2 O4 82.5(2) . 7
O1 Th2 O4 70.6(2) 1_554 7
O7 Th2 O4 142.6(2) 6 7
O8 Th2 O4 69.3(2) 7 7
O5 Th2 O4 144.7(2) . 7
O14 Th2 O15 142.9(2) 6 1_554
O3 Th2 O15 138.3(2) . 1_554
O1 Th2 O15 69.1(2) 1_554 1_554
O7 Th2 O15 78.2(2) 6 1_554
O8 Th2 O15 69.0(2) 7 1_554
O5 Th2 O15 74.0(2) . 1_554
O4 Th2 O15 107.9(2) 7 1_554
O14 Th2 Rb1 168.94(17) 6 .
O3 Th2 Rb1 92.19(16) . .
O1 Th2 Rb1 111.32(19) 1_554 .
O7 Th2 Rb1 104.42(17) 6 .
O8 Th2 Rb1 37.63(16) 7 .
O5 Th2 Rb1 49.34(17) . .
O4 Th2 Rb1 105.61(16) 7 .
O15 Th2 Rb1 46.22(16) 1_554 .
O12 Mo1 O5 108.2(3) . .
O12 Mo1 O7 110.3(3) . .
O5 Mo1 O7 111.7(3) . .
O12 Mo1 O13 109.1(3) . .
O5 Mo1 O13 109.2(3) . .
O7 Mo1 O13 108.3(3) . .
O12 Mo1 Rb1 58.9(2) . .
O5 Mo1 Rb1 49.7(2) . .
O7 Mo1 Rb1 122.4(2) . .
O13 Mo1 Rb1 129.2(3) . .
O9 Mo2 O4 112.3(3) . .
O9 Mo2 O15 107.2(3) . .
O4 Mo2 O15 109.1(3) . .
O9 Mo2 O2 108.3(3) . .
O4 Mo2 O2 109.9(3) . .
O15 Mo2 O2 109.9(3) . .
O9 Mo2 Rb1 52.7(2) . 1_556
O4 Mo2 Rb1 122.8(2) . 1_556
O15 Mo2 Rb1 54.7(2) . 1_556
O2 Mo2 Rb1 127.2(2) . 1_556
O9 Mo2 Rb1 64.4(2) . 2
O4 Mo2 Rb1 133.8(2) . 2
O15 Mo2 Rb1 115.8(2) . 2
O2 Mo2 Rb1 44.6(2) . 2
Rb1 Mo2 Rb1 92.82(3) 1_556 2
O16 Mo3 O1 109.1(4) . .
O16 Mo3 O8 105.3(4) . .
O1 Mo3 O8 111.2(3) . .
O16 Mo3 O10 109.2(4) . .
O1 Mo3 O10 112.3(3) . .
O8 Mo3 O10 109.4(3) . .
O16 Mo3 Rb1 87.6(3) . .
O1 Mo3 Rb1 161.8(3) . .
O8 Mo3 Rb1 69.4(2) . .
O10 Mo3 Rb1 53.2(2) . .
O16 Mo3 Rb1 61.4(3) . 7
O1 Mo3 Rb1 108.8(3) . 7
O8 Mo3 Rb1 47.2(2) . 7
O10 Mo3 Rb1 138.4(2) . 7
Rb1 Mo3 Rb1 85.24(3) . 7
O11 Mo4 O6 108.6(3) . .
O11 Mo4 O14 109.5(3) . .
O6 Mo4 O14 111.2(3) . .
O11 Mo4 O3 107.0(3) . .
O6 Mo4 O3 108.8(3) . .
O14 Mo4 O3 111.5(3) . .
O11 Mo4 Rb1 126.6(2) . 7
O6 Mo4 Rb1 42.8(2) . 7
O14 Mo4 Rb1 122.4(2) . 7
O3 Mo4 Rb1 66.4(2) . 7
O11 Mg1 O11 96.3(4) 6_556 5_655
O11 Mg1 O6 88.0(3) 6_556 2_655
O11 Mg1 O6 92.3(3) 5_655 2_655
O11 Mg1 O6 92.3(3) 6_556 .
O11 Mg1 O6 88.0(3) 5_655 .
O6 Mg1 O6 179.5(4) 2_655 .
O11 Mg1 O9 90.9(3) 6_556 7_556
O11 Mg1 O9 172.6(3) 5_655 7_556
O6 Mg1 O9 89.5(3) 2_655 7_556
O6 Mg1 O9 90.1(3) . 7_556
O11 Mg1 O9 172.6(3) 6_556 8
O11 Mg1 O9 90.9(3) 5_655 8
O6 Mg1 O9 90.1(3) 2_655 8
O6 Mg1 O9 89.5(3) . 8
O9 Mg1 O9 81.9(4) 7_556 8
O11 Mg1 Rb1 121.60(18) 6_556 8_556
O11 Mg1 Rb1 113.86(18) 5_655 8_556
O6 Mg1 Rb1 44.62(19) 2_655 8_556
O6 Mg1 Rb1 134.9(2) . 8_556
O9 Mg1 Rb1 63.0(2) 7_556 8_556
O9 Mg1 Rb1 53.26(19) 8 8_556
O11 Mg1 Rb1 113.86(18) 6_556 7
O11 Mg1 Rb1 121.60(18) 5_655 7
O6 Mg1 Rb1 134.9(2) 2_655 7
O6 Mg1 Rb1 44.62(19) . 7
O9 Mg1 Rb1 53.26(19) 7_556 7
O9 Mg1 Rb1 63.0(2) 8 7
Rb1 Mg1 Rb1 91.78(10) 8_556 7
O6 Rb1 O8 111.39(18) 7 7
O6 Rb1 O2 90.95(19) 7 2
O8 Rb1 O2 156.5(2) 7 2
O6 Rb1 O10 122.33(19) 7 .
O8 Rb1 O10 109.15(19) 7 .
O2 Rb1 O10 60.99(18) 2 .
O6 Rb1 O9 59.23(17) 7 1_554
O8 Rb1 O9 88.67(18) 7 1_554
O2 Rb1 O9 97.22(18) 2 1_554
O10 Rb1 O9 157.46(18) . 1_554
O6 Rb1 O15 108.95(17) 7 1_554
O8 Rb1 O15 54.05(18) 7 1_554
O2 Rb1 O15 113.02(18) 2 1_554
O10 Rb1 O15 127.91(19) . 1_554
O9 Rb1 O15 52.33(17) 1_554 1_554
O6 Rb1 O16 63.53(19) 7 7
O8 Rb1 O16 52.28(18) 7 7
O2 Rb1 O16 150.99(19) 2 7
O10 Rb1 O16 119.76(18) . 7
O9 Rb1 O16 81.90(18) 1_554 7
O15 Rb1 O16 89.51(17) 1_554 7
O6 Rb1 O5 162.27(16) 7 .
O8 Rb1 O5 58.58(17) 7 .
O2 Rb1 O5 97.97(18) 2 .
O10 Rb1 O5 75.36(18) . .
O9 Rb1 O5 104.24(17) 1_554 .
O15 Rb1 O5 53.42(16) 1_554 .
O16 Rb1 O5 110.42(17) 7 .
O6 Rb1 O8 101.93(16) 7 .
O8 Rb1 O8 75.35(19) 7 .
O2 Rb1 O8 107.98(17) 2 .
O10 Rb1 O8 52.46(17) . .
O9 Rb1 O8 149.15(17) 1_554 .
O15 Rb1 O8 127.25(17) 1_554 .
O16 Rb1 O8 67.40(17) 7 .
O5 Rb1 O8 89.90(16) . .
O6 Rb1 O9 54.27(17) 7 2
O8 Rb1 O9 137.37(17) 7 2
O2 Rb1 O9 51.52(17) 2 2
O10 Rb1 O9 111.53(17) . 2
O9 Rb1 O9 48.8(2) 1_554 2
O15 Rb1 O9 90.16(16) 1_554 2
O16 Rb1 O9 113.63(18) 7 2
O5 Rb1 O9 121.34(16) . 2
O8 Rb1 O9 142.22(16) . 2
O6 Rb1 O3 51.79(15) 7 7
O8 Rb1 O3 98.81(17) 7 7
O2 Rb1 O3 100.81(18) 2 7
O10 Rb1 O3 83.16(17) . 7
O9 Rb1 O3 108.31(16) 1_554 7
O15 Rb1 O3 141.98(16) 1_554 7
O16 Rb1 O3 53.17(16) 7 7
O5 Rb1 O3 139.70(16) . 7
O8 Rb1 O3 50.41(15) . 7
O9 Rb1 O3 98.10(16) 2 7
O6 Rb1 Mo3 124.68(12) 7 .
O8 Rb1 Mo3 83.83(13) 7 .
O2 Rb1 Mo3 89.34(12) 2 .
O10 Rb1 Mo3 28.44(13) . .
O9 Rb1 Mo3 172.44(13) 1_554 .
O15 Rb1 Mo3 121.48(12) 1_554 .
O16 Rb1 Mo3 94.18(13) 7 .
O5 Rb1 Mo3 70.98(11) . .
O8 Rb1 Mo3 28.41(11) . .
O9 Rb1 Mo3 138.59(11) 2 .
O3 Rb1 Mo3 73.91(10) 7 .
Mo3 O1 Th2 173.4(4) . 1_556
Mo2 O2 Th1 139.0(4) . .
Mo2 O2 Rb1 110.0(3) . 2
Th1 O2 Rb1 110.2(2) . 2
Mo4 O3 Th2 158.6(4) . .
Mo4 O3 Rb1 86.4(2) . 7
Th2 O3 Rb1 114.8(2) . 7
Mo2 O4 Th2 157.7(3) . 7
Mo1 O5 Th2 153.4(4) . .
Mo1 O5 Rb1 106.9(3) . .
Th2 O5 Rb1 97.6(2) . .
Mo4 O6 Mg1 143.1(4) . .
Mo4 O6 Rb1 112.5(3) . 7
Mg1 O6 Rb1 104.4(3) . 7
Mo1 O7 Th2 156.1(4) . 6_556
Mo3 O8 Th2 131.5(3) . 7
Mo3 O8 Rb1 105.9(3) . 7
Th2 O8 Rb1 111.7(2) 7 7
Mo3 O8 Rb1 82.1(2) . .
Th2 O8 Rb1 115.4(2) 7 .
Rb1 O8 Rb1 104.65(19) 7 .
Mo2 O9 Mg1 164.4(4) . 7_556
Mo2 O9 Rb1 101.4(3) . 1_556
Mg1 O9 Rb1 94.2(2) 7_556 1_556
Mo2 O9 Rb1 89.3(3) . 2
Mg1 O9 Rb1 84.5(2) 7_556 2
Rb1 O9 Rb1 115.3(2) 1_556 2
Mo3 O10 Th1 152.7(4) . .
Mo3 O10 Rb1 98.4(3) . .
Th1 O10 Rb1 107.3(2) . .
Mo4 O11 Mg1 166.5(4) . 5_655
Mo1 O12 Th1 150.0(4) . .
Mo1 O13 Th1 159.4(4) . 5
Mo4 O14 Th2 177.3(4) . 6_556
Mo2 O15 Th2 147.6(4) . 1_556
Mo2 O15 Rb1 98.8(3) . 1_556
Th2 O15 Rb1 99.6(2) 1_556 1_556
Mo3 O16 Rb1 91.9(3) . 7

loop_
_geom_bond_atom_site_label_1
_geom_bond_atom_site_label_2
_geom_bond_distance
_geom_bond_site_symmetry_2
Th1 O13 2.349(7) 6_556
Th1 O13 2.349(7) 5
Th1 O2 2.387(6) 2
Th1 O2 2.387(6) .
Th1 O10 2.407(7) 2
Th1 O10 2.407(7) .
Th1 O12 2.452(6) 2
Th1 O12 2.452(6) .
Th1 Rb1 4.3651(11) .
Th1 Rb1 4.3651(11) 2
Th2 O14 2.346(7) 6
Th2 O3 2.355(6) .
Th2 O1 2.384(7) 1_554
Th2 O7 2.410(7) 6
Th2 O8 2.415(7) 7
Th2 O5 2.416(6) .
Th2 O4 2.435(7) 7
Th2 O15 2.506(7) 1_554
Th2 Rb1 4.3957(12) .
Mo1 O12 1.747(6) .
Mo1 O5 1.756(6) .
Mo1 O7 1.764(6) .
Mo1 O13 1.768(6) .
Mo1 Rb1 4.2222(15) .
Mo2 O9 1.735(7) .
Mo2 O4 1.760(7) .
Mo2 O15 1.763(7) .
Mo2 O2 1.788(6) .
Mo2 Rb1 3.8992(13) 1_556
Mo2 Rb1 3.9132(14) 2
Mo3 O16 1.699(7) .
Mo3 O1 1.748(7) .
Mo3 O8 1.777(6) .
Mo3 O10 1.782(7) .
Mo3 Rb1 3.7008(13) .
Mo3 Rb1 3.7830(14) 7
Mo4 O11 1.724(6) .
Mo4 O6 1.757(6) .
Mo4 O14 1.766(7) .
Mo4 O3 1.781(6) .
Mo4 Rb1 3.8844(15) 7
Mg1 O11 2.056(7) 6_556
Mg1 O11 2.056(7) 5_655
Mg1 O6 2.096(6) 2_655
Mg1 O6 2.096(6) .
Mg1 O9 2.126(8) 7_556
Mg1 O9 2.126(8) 8
Mg1 Rb1 3.940(3) 8_556
Mg1 Rb1 3.940(3) 7
Rb1 O6 2.857(7) 7
Rb1 O8 2.888(7) 7
Rb1 O2 2.923(7) 2
Rb1 O10 2.995(7) .
Rb1 O9 3.166(7) 1_554
Rb1 O15 3.219(7) 1_554
Rb1 O16 3.323(8) 7
Rb1 O5 3.364(7) .
Rb1 O8 3.498(7) .
Rb1 O9 3.528(7) 2
Rb1 O3 3.567(7) 7
O1 Th2 2.384(7) 1_556
O2 Rb1 2.923(7) 2
O3 Rb1 3.567(7) 7
O4 Th2 2.435(7) 7
O6 Rb1 2.857(7) 7
O7 Th2 2.410(7) 6_556
O8 Th2 2.415(7) 7
O8 Rb1 2.888(7) 7
O9 Mg1 2.126(8) 7_556
O9 Rb1 3.166(7) 1_556
O9 Rb1 3.529(7) 2
O11 Mg1 2.056(7) 5_655
O13 Th1 2.349(7) 5
O14 Th2 2.346(7) 6_556
O15 Th2 2.506(7) 1_556
O15 Rb1 3.218(7) 1_556
O16 Rb1 3.323(8) 7
